data_7224931
loop_
_publ_author_name
'Slabbert, C.'
'Rademeyer, M.'

_publ_section_title
;
 Structures and trends of neutral MXxsolvent4&#x2212;xtetrahedra and
 anionic [MX4]2&#x2212;tetrahalometallates of zinc(ii), cadmium(ii) and
 mercury(ii) with benzopyridine- and benzopyrazine-type N-donor ligands or
 cations
;
_journal_issue 24
_journal_name_full CrystEngComm
_journal_page_first 4555
_journal_paper_doi 10.1039/C6CE00568C
_journal_volume 18
_journal_year 2016
_chemical_formula_moiety
;
2(C12 H10 N2), C12 H8 N2, Cl4 Zn
;
_chemical_formula_sum 'C36 H28 Cl4 N6 Zn'
_chemical_formula_weight 751.81
_chemical_name_common
;
phenazindiium phenazine tetrachloro-zinc(II)
;
_chemical_name_systematic
;
phenazindiium phenazine tetrachloro-zinc(II)
;
_space_group_crystal_system monoclinic
_space_group_IT_number 15
_space_group_name_Hall '-C 2yc'
_space_group_name_H-M_alt 'C 1 2/c 1'
_symmetry_space_group_name_Hall '-C 2yc'
_symmetry_space_group_name_H-M 'C 1 2/c 1'
_atom_sites_solution_hydrogens mixed
_atom_sites_solution_primary 'intrinsic phasing'
_atom_sites_solution_secondary difmap
_audit_creation_method SHELXL-2014
_audit_update_record
;
2016-03-09 deposited with the CCDC.
2016-04-14 downloaded from the CCDC.
;
_cell_angle_alpha 90
_cell_angle_beta 115.769(2)
_cell_angle_gamma 90
_cell_formula_units_Z 4
_cell_length_a 16.2283(14)
_cell_length_b 12.5193(11)
_cell_length_c 17.939(2)
_cell_measurement_temperature 293(2)
_cell_volume 3282.2(5)
_computing_cell_refinement 'SAINT (Bruker, 2014)'
_computing_data_collection 'APEX2 (Bruker, 2014)'
_computing_data_reduction 'SAINT (Bruker, 2014)'
_computing_molecular_graphics
;
 ORTEP-3 for Windows (Farrugia, 1997),
 Mercury (Macrae <i>et al</i>., 2008)
;
_computing_publication_material 'SHELXL-2014, PLATON (Spek, 2009)'
_computing_structure_refinement 'SHELXTL, SHELXL-2014/7 (Sheldrick, 2015)'
_computing_structure_solution 'SHELXTS (Sheldrick, 2015)'
_diffrn_ambient_temperature 293(2)
_diffrn_detector_area_resol_mean 10.24
_diffrn_measured_fraction_theta_full 0.999
_diffrn_measured_fraction_theta_max 0.999
_diffrn_measurement_device_type 'Bruker kappa, Photon 100 CMOS'
_diffrn_measurement_method '\f and \w scans'
_diffrn_radiation_type MoK\a
_diffrn_radiation_wavelength 0.71073
_diffrn_reflns_av_R_equivalents 0.1273
_diffrn_reflns_av_unetI/netI 0.0359
_diffrn_reflns_Laue_measured_fraction_full 0.999
_diffrn_reflns_Laue_measured_fraction_max 0.999
_diffrn_reflns_limit_h_max 20
_diffrn_reflns_limit_h_min -20
_diffrn_reflns_limit_k_max 15
_diffrn_reflns_limit_k_min -15
_diffrn_reflns_limit_l_max 22
_diffrn_reflns_limit_l_min -22
_diffrn_reflns_number 52068
_diffrn_reflns_point_group_measured_fraction_full 0.999
_diffrn_reflns_point_group_measured_fraction_max 0.999
_diffrn_reflns_theta_full 25.242
_diffrn_reflns_theta_max 26.372
_diffrn_reflns_theta_min 2.521
_exptl_absorpt_coefficient_mu 1.112
_exptl_absorpt_correction_T_max 0.7457
_exptl_absorpt_correction_T_min 0.6316
_exptl_absorpt_correction_type multi-scan
_exptl_absorpt_process_details 'SADABS (Bruker, 2014)'
_exptl_crystal_colour green
_exptl_crystal_density_diffrn 1.521
_exptl_crystal_density_method 'not measured'
_exptl_crystal_description block
_exptl_crystal_F_000 1536
_exptl_crystal_size_max 0.379
_exptl_crystal_size_mid 0.156
_exptl_crystal_size_min 0.108
_refine_diff_density_max 1.043
_refine_diff_density_min -0.636
_refine_diff_density_rms 0.094
_refine_ls_extinction_method none
_refine_ls_goodness_of_fit_ref 1.115
_refine_ls_hydrogen_treatment mixed
_refine_ls_matrix_type full
_refine_ls_number_parameters 221
_refine_ls_number_reflns 3370
_refine_ls_number_restraints 2
_refine_ls_restrained_S_all 1.115
_refine_ls_R_factor_all 0.0689
_refine_ls_R_factor_gt 0.0567
_refine_ls_shift/su_max 0.000
_refine_ls_shift/su_mean 0.000
_refine_ls_structure_factor_coef Fsqd
_refine_ls_weighting_details 'w=1/[\s^2^(Fo^2^)+(0.0393P)^2^+22.2478P] where P=(Fo^2^+2Fc^2^)/3'
_refine_ls_weighting_scheme calc
_refine_ls_wR_factor_gt 0.1321
_refine_ls_wR_factor_ref 0.1394
_reflns_Friedel_coverage 0.000
_reflns_number_gt 2903
_reflns_number_total 3370
_reflns_threshold_expression 'I > 2\s(I)'
_cod_data_source_file c6ce00568c2.cif
_cod_data_source_block shelx
_cod_depositor_comments 'Adding full bibliography for 7224924--7224939.cif.'
_cod_original_cell_volume 3282.2(6)
_cod_database_code 7224931
_shelx_space_group_comment
;
The symmetry employed for this shelxl refinement is uniquely defined
by the following loop, which should always be used as a source of
symmetry information in preference to the above space-group names.
They are only intended as comments.
;
_shelx_estimated_absorpt_t_min 0.678
_shelx_estimated_absorpt_t_max 0.889
_shelxl_version_number 2014-3

loop_
_space_group_symop_operation_xyz
'x, y, z'
'-x, y, -z+1/2'
'x+1/2, y+1/2, z'
'-x+1/2, y+1/2, -z+1/2'
'-x, -y, -z'
'x, -y, z-1/2'
'-x+1/2, -y+1/2, -z'
'x+1/2, -y+1/2, z-1/2'

loop_
_atom_site_label
_atom_site_type_symbol
_atom_site_fract_x
_atom_site_fract_y
_atom_site_fract_z
_atom_site_U_iso_or_equiv
_atom_site_adp_type
_atom_site_occupancy
_atom_site_site_symmetry_order
_atom_site_calc_flag
_atom_site_refinement_flags_posn
_atom_site_refinement_flags_adp
_atom_site_refinement_flags_occupancy
Zn Zn 0.0000 0.48174(5) 0.2500 0.0302(2) Uani 1 2 d S T P
Cl1 Cl 0.12276(8) 0.58607(8) 0.32241(6) 0.0405(3) Uani 1 1 d . . .
Cl2 Cl 0.03559(8) 0.37468(10) 0.16610(7) 0.0454(3) Uani 1 1 d . . .
N3 N 0.4486(2) 0.5477(2) 0.42155(18) 0.0230(6) Uani 1 1 d . . .
N2 N 0.3776(2) 0.2875(3) 0.55968(18) 0.0237(6) Uani 1 1 d D . .
N1 N 0.2470(2) 0.4174(3) 0.45032(18) 0.0244(7) Uani 1 1 d D . .
C12 C 0.2947(2) 0.3518(3) 0.4220(2) 0.0233(7) Uani 1 1 d . . .
C6 C 0.3321(2) 0.3560(3) 0.5887(2) 0.0227(7) Uani 1 1 d . . .
C1 C 0.2651(2) 0.4242(3) 0.5324(2) 0.0234(7) Uani 1 1 d . . .
C7 C 0.3617(2) 0.2835(3) 0.4782(2) 0.0227(7) Uani 1 1 d . . .
C16 C 0.4397(2) 0.5791(3) 0.4889(2) 0.0226(7) Uani 1 1 d . . .
C5 C 0.3517(3) 0.3609(3) 0.6729(2) 0.0280(8) Uani 1 1 d . . .
H5 H 0.3960 0.3167 0.7111 0.034 Uiso 1 1 calc R U .
C11 C 0.2769(3) 0.3509(3) 0.3381(2) 0.0288(8) Uani 1 1 d . . .
H11 H 0.2328 0.3960 0.3006 0.035 Uiso 1 1 calc R U .
C13 C 0.5085(2) 0.4693(3) 0.4317(2) 0.0217(7) Uani 1 1 d . . .
C2 C 0.2183(3) 0.4957(3) 0.5597(2) 0.0285(8) Uani 1 1 d . . .
H2 H 0.1740 0.5408 0.5223 0.034 Uiso 1 1 calc R U .
C14 C 0.5203(3) 0.4318(3) 0.3625(2) 0.0263(8) Uani 1 1 d . . .
H14 H 0.4873 0.4629 0.3108 0.032 Uiso 1 1 calc R U .
C17 C 0.3775(3) 0.6628(3) 0.4825(2) 0.0285(8) Uani 1 1 d . . .
H17 H 0.3427 0.6947 0.4316 0.034 Uiso 1 1 calc R U .
C3 C 0.2384(3) 0.4989(3) 0.6423(2) 0.0320(9) Uani 1 1 d . . .
H3 H 0.2074 0.5465 0.6609 0.038 Uiso 1 1 calc R U .
C8 C 0.4107(3) 0.2153(3) 0.4505(2) 0.0288(8) Uani 1 1 d . . .
H8 H 0.4556 0.1705 0.4875 0.035 Uiso 1 1 calc R U .
C9 C 0.3919(3) 0.2151(3) 0.3681(2) 0.0316(9) Uani 1 1 d . . .
H9 H 0.4238 0.1693 0.3492 0.038 Uiso 1 1 calc R U .
C18 C 0.3688(3) 0.6963(3) 0.5510(3) 0.0317(9) Uani 1 1 d . . .
H18 H 0.3283 0.7511 0.5464 0.038 Uiso 1 1 calc R U .
C15 C 0.5790(3) 0.3515(3) 0.3709(2) 0.0302(8) Uani 1 1 d . . .
H15 H 0.5854 0.3271 0.3247 0.036 Uiso 1 1 calc R U .
C10 C 0.3251(3) 0.2831(3) 0.3124(2) 0.0314(9) Uani 1 1 d . . .
H10 H 0.3133 0.2820 0.2568 0.038 Uiso 1 1 calc R U .
C4 C 0.3045(3) 0.4317(3) 0.6982(2) 0.0322(9) Uani 1 1 d . . .
H4 H 0.3171 0.4348 0.7539 0.039 Uiso 1 1 calc R U .
H1N1 H 0.208(3) 0.463(3) 0.420(3) 0.045(14) Uiso 1 1 d D . .
H1N2 H 0.417(2) 0.243(2) 0.590(2) 0.016(9) Uiso 1 1 d D . .

loop_
_atom_site_aniso_label
_atom_site_aniso_U_11
_atom_site_aniso_U_22
_atom_site_aniso_U_33
_atom_site_aniso_U_23
_atom_site_aniso_U_13
_atom_site_aniso_U_12
Zn 0.0358(4) 0.0276(3) 0.0205(3) 0.000 0.0060(3) 0.000
Cl1 0.0472(6) 0.0267(5) 0.0279(5) -0.0024(4) -0.0020(4) -0.0044(4)
Cl2 0.0444(6) 0.0551(7) 0.0401(6) -0.0226(5) 0.0216(5) -0.0179(5)
N3 0.0240(15) 0.0232(15) 0.0208(14) -0.0015(12) 0.0087(12) -0.0024(12)
N2 0.0206(15) 0.0262(16) 0.0212(15) 0.0013(12) 0.0061(12) 0.0006(13)
N1 0.0242(15) 0.0278(16) 0.0195(15) 0.0020(13) 0.0080(12) -0.0014(13)
C12 0.0210(17) 0.0262(18) 0.0224(17) -0.0017(14) 0.0092(14) -0.0081(14)
C6 0.0215(17) 0.0233(18) 0.0232(17) -0.0028(14) 0.0097(14) -0.0092(14)
C1 0.0244(18) 0.0241(18) 0.0219(17) -0.0042(14) 0.0102(14) -0.0098(15)
C7 0.0213(17) 0.0247(18) 0.0227(17) -0.0013(14) 0.0100(14) -0.0098(14)
C16 0.0208(16) 0.0221(17) 0.0228(17) -0.0048(14) 0.0075(14) -0.0048(14)
C5 0.0277(19) 0.032(2) 0.0216(18) 0.0013(15) 0.0078(15) -0.0078(16)
C11 0.0298(19) 0.035(2) 0.0202(18) 0.0009(15) 0.0101(15) -0.0096(16)
C13 0.0219(17) 0.0203(17) 0.0232(17) -0.0046(14) 0.0101(14) -0.0067(14)
C2 0.0269(19) 0.0269(19) 0.031(2) -0.0028(16) 0.0117(16) -0.0063(15)
C14 0.0278(19) 0.030(2) 0.0212(17) -0.0025(15) 0.0110(15) -0.0059(16)
C17 0.0237(18) 0.030(2) 0.0266(19) -0.0020(16) 0.0063(15) 0.0000(16)
C3 0.036(2) 0.033(2) 0.032(2) -0.0108(17) 0.0198(18) -0.0079(17)
C8 0.0247(18) 0.030(2) 0.032(2) -0.0023(16) 0.0123(16) -0.0074(16)
C9 0.035(2) 0.034(2) 0.034(2) -0.0077(17) 0.0228(18) -0.0104(17)
C18 0.0250(19) 0.030(2) 0.038(2) -0.0073(17) 0.0116(16) 0.0017(16)
C15 0.030(2) 0.035(2) 0.030(2) -0.0084(17) 0.0173(17) -0.0057(17)
C10 0.036(2) 0.041(2) 0.0219(18) -0.0047(16) 0.0164(16) -0.0128(18)
C4 0.041(2) 0.036(2) 0.0218(18) -0.0077(16) 0.0151(17) -0.0147(18)

loop_
_atom_type_symbol
_atom_type_description
_atom_type_scat_dispersion_real
_atom_type_scat_dispersion_imag
_atom_type_scat_source
C C 0.0033 0.0016 'International Tables Vol C Tables 4.2.6.8 and 6.1.1.4'
H H 0.0000 0.0000 'International Tables Vol C Tables 4.2.6.8 and 6.1.1.4'
N N 0.0061 0.0033 'International Tables Vol C Tables 4.2.6.8 and 6.1.1.4'
Cl Cl 0.1484 0.1585 'International Tables Vol C Tables 4.2.6.8 and 6.1.1.4'
Zn Zn 0.2839 1.4301 'International Tables Vol C Tables 4.2.6.8 and 6.1.1.4'

loop_
_geom_angle_atom_site_label_1
_geom_angle_atom_site_label_2
_geom_angle_atom_site_label_3
_geom_angle
_geom_angle_site_symmetry_1
_geom_angle_site_symmetry_3
Cl1 Zn Cl1 109.42(6) 2 .
Cl1 Zn Cl2 112.02(4) 2 .
Cl1 Zn Cl2 107.91(4) . .
Cl1 Zn Cl2 107.90(4) 2 2
Cl1 Zn Cl2 112.02(4) . 2
Cl2 Zn Cl2 107.61(7) . 2
C16 N3 C13 116.8(3) . .
C7 N2 C6 122.9(3) . .
C7 N2 H1N2 114(3) . .
C6 N2 H1N2 123(3) . .
C12 N1 C1 122.9(3) . .
C12 N1 H1N1 123(3) . .
C1 N1 H1N1 114(3) . .
N1 C12 C11 121.1(3) . .
N1 C12 C7 119.0(3) . .
C11 C12 C7 119.9(3) . .
N2 C6 C5 121.9(3) . .
N2 C6 C1 118.8(3) . .
C5 C6 C1 119.3(3) . .
N1 C1 C2 121.4(3) . .
N1 C1 C6 118.1(3) . .
C2 C1 C6 120.4(3) . .
N2 C7 C8 121.9(3) . .
N2 C7 C12 118.1(3) . .
C8 C7 C12 120.0(3) . .
N3 C16 C17 119.7(3) . .
N3 C16 C13 121.7(3) . 5_666
C17 C16 C13 118.6(3) . 5_666
C4 C5 C6 119.1(4) . .
C4 C5 H5 120.4 . .
C6 C5 H5 120.4 . .
C10 C11 C12 119.1(4) . .
C10 C11 H11 120.5 . .
C12 C11 H11 120.5 . .
N3 C13 C14 119.4(3) . .
N3 C13 C16 121.5(3) . 5_666
C14 C13 C16 119.0(3) . 5_666
C3 C2 C1 119.2(4) . .
C3 C2 H2 120.4 . .
C1 C2 H2 120.4 . .
C15 C14 C13 120.5(4) . .
C15 C14 H14 119.7 . .
C13 C14 H14 119.7 . .
C18 C17 C16 120.1(4) . .
C18 C17 H17 120.0 . .
C16 C17 H17 120.0 . .
C2 C3 C4 120.5(4) . .
C2 C3 H3 119.7 . .
C4 C3 H3 119.7 . .
C9 C8 C7 119.2(4) . .
C9 C8 H8 120.4 . .
C7 C8 H8 120.4 . .
C8 C9 C10 120.6(4) . .
C8 C9 H9 119.7 . .
C10 C9 H9 119.7 . .
C17 C18 C15 120.8(4) . 5_666
C17 C18 H18 119.6 . .
C15 C18 H18 119.6 5_666 .
C14 C15 C18 121.0(4) . 5_666
C14 C15 H15 119.5 . .
C18 C15 H15 119.5 5_666 .
C11 C10 C9 121.2(4) . .
C11 C10 H10 119.4 . .
C9 C10 H10 119.4 . .
C5 C4 C3 121.4(4) . .
C5 C4 H4 119.3 . .
C3 C4 H4 119.3 . .

loop_
_geom_bond_atom_site_label_1
_geom_bond_atom_site_label_2
_geom_bond_distance
_geom_bond_site_symmetry_2
Zn Cl1 2.2609(11) 2
Zn Cl1 2.2610(11) .
Zn Cl2 2.2696(12) .
Zn Cl2 2.2696(12) 2
N3 C16 1.336(5) .
N3 C13 1.337(5) .
N2 C7 1.371(4) .
N2 C6 1.374(5) .
N2 H1N2 0.846(18) .
N1 C12 1.369(5) .
N1 C1 1.373(5) .
N1 H1N1 0.851(19) .
C12 C11 1.403(5) .
C12 C7 1.405(5) .
C6 C5 1.403(5) .
C6 C1 1.406(5) .
C1 C2 1.394(5) .
C7 C8 1.397(5) .
C16 C17 1.426(5) .
C16 C13 1.436(5) 5_666
C5 C4 1.370(6) .
C5 H5 0.9300 .
C11 C10 1.363(6) .
C11 H11 0.9300 .
C13 C14 1.417(5) .
C13 C16 1.436(5) 5_666
C2 C3 1.372(5) .
C2 H2 0.9300 .
C14 C15 1.347(5) .
C14 H14 0.9300 .
C17 C18 1.361(6) .
C17 H17 0.9300 .
C3 C4 1.390(6) .
C3 H3 0.9300 .
C8 C9 1.374(5) .
C8 H8 0.9300 .
C9 C10 1.399(6) .
C9 H9 0.9300 .
C18 C15 1.417(6) 5_666
C18 H18 0.9300 .
C15 C18 1.417(6) 5_666
C15 H15 0.9300 .
C10 H10 0.9300 .
C4 H4 0.9300 .

loop_
_geom_hbond_atom_site_label_D
_geom_hbond_atom_site_label_H
_geom_hbond_atom_site_label_A
_geom_hbond_distance_DH
_geom_hbond_distance_HA
_geom_hbond_distance_DA
_geom_hbond_angle_DHA
_geom_hbond_site_symmetry_A
C8 H8 Cl2 0.93 2.94 3.676(4) 137.0 8_556
N1 H1N1 Cl1 0.851(19) 2.29(2) 3.126(3) 167(4) .
N2 H1N2 Cl2 0.846(18) 2.333(19) 3.175(3) 174(3) 8_556

loop_
_geom_torsion_atom_site_label_1
_geom_torsion_atom_site_label_2
_geom_torsion_atom_site_label_3
_geom_torsion_atom_site_label_4
_geom_torsion
_geom_torsion_site_symmetry_1
_geom_torsion_site_symmetry_4
C1 N1 C12 C11 -177.0(3) . .
C1 N1 C12 C7 3.8(5) . .
C7 N2 C6 C5 -178.0(3) . .
C7 N2 C6 C1 1.1(5) . .
C12 N1 C1 C2 176.7(3) . .
C12 N1 C1 C6 -3.7(5) . .
N2 C6 C1 N1 1.2(5) . .
C5 C6 C1 N1 -179.7(3) . .
N2 C6 C1 C2 -179.2(3) . .
C5 C6 C1 C2 -0.1(5) . .
C6 N2 C7 C8 178.1(3) . .
C6 N2 C7 C12 -1.0(5) . .
N1 C12 C7 N2 -1.4(5) . .
C11 C12 C7 N2 179.5(3) . .
N1 C12 C7 C8 179.5(3) . .
C11 C12 C7 C8 0.3(5) . .
C13 N3 C16 C17 179.6(3) . .
C13 N3 C16 C13 -0.4(5) . 5_666
N2 C6 C5 C4 179.4(3) . .
C1 C6 C5 C4 0.3(5) . .
N1 C12 C11 C10 -179.0(3) . .
C7 C12 C11 C10 0.2(5) . .
C16 N3 C13 C14 179.4(3) . .
C16 N3 C13 C16 0.4(5) . 5_666
N1 C1 C2 C3 179.5(3) . .
C6 C1 C2 C3 -0.1(5) . .
N3 C13 C14 C15 -178.7(3) . .
C16 C13 C14 C15 0.3(5) 5_666 .
N3 C16 C17 C18 -179.1(3) . .
C13 C16 C17 C18 0.8(5) 5_666 .
C1 C2 C3 C4 0.0(6) . .
N2 C7 C8 C9 -179.8(3) . .
C12 C7 C8 C9 -0.7(5) . .
C7 C8 C9 C10 0.7(6) . .
C16 C17 C18 C15 -0.2(6) . 5_666
C13 C14 C15 C18 -0.9(6) . 5_666
C12 C11 C10 C9 -0.3(6) . .
C8 C9 C10 C11 -0.2(6) . .
C6 C5 C4 C3 -0.4(6) . .
C2 C3 C4 C5 0.2(6) . .
